data_4100594
_publ_section_title
;
Crystal and molecular structure of ca170105
;
_journal_name_full 'Journal of the American Chemical Society'
_journal_paper_doi 10.1021/ja0524806
_journal_year 2005
_chemical_formula_sum 'C41 H1.5 Cl La0.5 S2'
_chemical_formula_weight 662.56
_space_group_IT_number 62
_symmetry_cell_setting orthorhombic
_symmetry_space_group_name_Hall '-P 2ac 2n'
_symmetry_space_group_name_H-M 'P n m a'
_cell_angle_alpha 90.00
_cell_angle_beta 90.00
_cell_angle_gamma 90.00
_cell_formula_units_Z 8
_cell_length_a 20.5977(19)
_cell_length_b 13.7738(13)
_cell_length_c 15.3609(14)
_cell_measurement_temperature 90
_cell_volume 4358.0(7)
_diffrn_ambient_temperature 90
_exptl_crystal_density_diffrn 2.020
_cod_depositor_comments
;
The following automatic conversions were performed:
'_symmetry_cell_setting' value 'Orthorhombic' changed to 'orthorhombic'
according to '/home/saulius/struct/CIF-dictionaries/cif_core.dic'
dictionary named 'cif_core.dic' version 2.4.1 from 2010-06-29.

Automatic conversion script
Id: cif_fix_enum 1527 2010-12-29 10:47:43Z saulius 
;
_cod_original_formula_sum 'C41 H1.50 Cl La0.50 S2'
_cod_database_code 4100594

loop_
_symmetry_equiv_pos_as_xyz
'x, y, z'
'-x+1/2, -y, z+1/2'
'x+1/2, -y+1/2, -z+1/2'
'-x, y+1/2, -z'
'-x, -y, -z'
'x-1/2, y, -z-1/2'
'-x-1/2, y-1/2, z-1/2'
'x, -y-1/2, z'

loop_
_atom_site_label
_atom_site_type_symbol
_atom_site_fract_x
_atom_site_fract_y
_atom_site_fract_z
_atom_site_U_iso_or_equiv
_atom_site_adp_type
_atom_site_occupancy
_atom_site_symmetry_multiplicity
_atom_site_calc_flag
_atom_site_refinement_flags
_atom_site_disorder_assembly
_atom_site_disorder_group
La1 La 0.164406(16) 0.2500 0.23531(2) 0.01582(12) Uani 1 2 d S . 1
C1 C 0.2494(3) 0.2500 0.0711(4) 0.0174(10) Uani 1 2 d SU . .
C2 C 0.2210(5) 0.1605(8) 0.1038(6) 0.0180(14) Uani 0.50 1 d PU . .
C3 C 0.1544(4) 0.1348(7) 0.1070(6) 0.0187(14) Uani 0.50 1 d PU . .
C4 C 0.1043(5) 0.2088(9) 0.0999(7) 0.0216(16) Uani 0.50 1 d PU . .
C5 C 0.1256(5) 0.3080(9) 0.0907(8) 0.0207(16) Uani 0.50 1 d PU . .
C6 C 0.1934(5) 0.3320(7) 0.0827(6) 0.0168(14) Uani 0.50 1 d PU . .
C7 C 0.2171(4) 0.4085(7) 0.1334(6) 0.0170(13) Uani 0.50 1 d PU . .
C8 C 0.2806(5) 0.3860(8) 0.1697(7) 0.0156(15) Uani 0.50 1 d PU . .
C9 C 0.2969(4) 0.2902(7) 0.1437(5) 0.0159(13) Uani 0.50 1 d PU . .
C10 C 0.3336(3) 0.2298(6) 0.1998(5) 0.0176(14) Uani 0.50 1 d PU . .
C11 C 0.3137(4) 0.1287(7) 0.2104(6) 0.0190(14) Uani 0.50 1 d PU . .
C12 C 0.2561(6) 0.0998(8) 0.1640(7) 0.0181(15) Uani 0.50 1 d PU . .
C13 C 0.2096(5) 0.0367(7) 0.2050(6) 0.0195(14) Uani 0.50 1 d PU . .
C14 C 0.1477(6) 0.0603(8) 0.1741(6) 0.0189(14) Uani 0.50 1 d PU . .
C15 C 0.0921(5) 0.0530(8) 0.2313(9) 0.0209(14) Uani 0.50 1 d PU . .
C16 C 0.0430(4) 0.1298(8) 0.2269(6) 0.0240(14) Uani 0.50 1 d PU . .
C17 C 0.0514(5) 0.2088(9) 0.1642(7) 0.0240(16) Uani 0.50 1 d PU . .
C18 C 0.0406(5) 0.3083(10) 0.1904(8) 0.0244(16) Uani 0.50 1 d PU . .
C19 C 0.0835(4) 0.3656(8) 0.1451(6) 0.0230(14) Uani 0.50 1 d PU . .
C20 C 0.1094(6) 0.4476(8) 0.1887(8) 0.0226(14) Uani 0.50 1 d PU . .
C21 C 0.1769(6) 0.4689(8) 0.1827(7) 0.0191(14) Uani 0.50 1 d PU . .
C22 C 0.1970(6) 0.5106(8) 0.2610(7) 0.0211(15) Uani 0.50 1 d PU . .
C23 C 0.1414(6) 0.5154(8) 0.3180(7) 0.0210(15) Uani 0.50 1 d PU . .
C24 C 0.0877(5) 0.4738(9) 0.2730(9) 0.0221(15) Uani 0.50 1 d PU . .
C25 C 0.0405(5) 0.4180(8) 0.3187(6) 0.0243(14) Uani 0.50 1 d PU . .
C26 C 0.0158(6) 0.3300(10) 0.2761(8) 0.0244(16) Uani 0.50 1 d PU . .
C27 C -0.0057(3) 0.2500 0.3280(5) 0.0249(12) Uani 1 2 d SU . .
C28 C 0.0093(6) 0.1528(10) 0.3043(8) 0.0249(16) Uani 0.50 1 d PU . .
C29 C 0.0187(5) 0.0988(8) 0.3845(7) 0.0234(15) Uani 0.50 1 d PU . .
C30 C 0.0649(5) 0.0266(8) 0.3879(7) 0.0224(14) Uani 0.50 1 d PU . .
C31 C 0.1022(6) 0.0042(8) 0.3103(8) 0.0202(15) Uani 0.50 1 d PU . .
C32 C 0.1663(5) -0.0211(7) 0.3410(7) 0.0202(15) Uani 0.50 1 d PU . .
C33 C 0.2213(6) -0.0037(7) 0.2862(7) 0.0196(15) Uani 0.50 1 d PU . .
C34 C 0.2820(5) 0.0167(8) 0.3314(8) 0.0198(15) Uani 0.50 1 d PU . .
C35 C 0.3277(5) 0.0809(8) 0.2890(7) 0.0203(14) Uani 0.50 1 d PU . .
C36 C 0.3627(5) 0.1302(10) 0.3585(8) 0.0223(16) Uani 0.50 1 d PU . .
C37 C 0.3817(4) 0.2243(7) 0.3492(6) 0.0216(15) Uani 0.50 1 d PU . .
C38 C 0.3654(3) 0.2759(6) 0.2707(5) 0.0190(14) Uani 0.50 1 d PU . .
C39 C 0.3507(5) 0.3758(9) 0.2934(7) 0.0210(14) Uani 0.50 1 d PU . .
C40 C 0.3039(5) 0.4270(7) 0.2487(7) 0.0189(14) Uani 0.50 1 d PU . .
C41 C 0.2601(6) 0.4940(7) 0.2989(7) 0.0191(15) Uani 0.50 1 d PU . .
C42 C 0.2688(5) 0.4973(8) 0.3884(8) 0.0211(15) Uani 0.50 1 d PU . .
C43 C 0.2101(7) 0.5020(8) 0.4454(7) 0.0219(16) Uani 0.50 1 d PU . .
C44 C 0.1488(6) 0.5089(8) 0.4098(8) 0.0213(16) Uani 0.50 1 d PU . .
C45 C 0.0950(7) 0.4664(12) 0.4540(11) 0.0239(18) Uani 0.50 1 d PU . .
C46 C 0.0431(5) 0.4224(9) 0.4112(7) 0.0242(15) Uani 0.50 1 d PU . .
C47 C 0.0204(7) 0.3422(14) 0.4648(12) 0.0213(18) Uani 0.50 1 d PU . .
C48 C -0.0043(3) 0.2606(12) 0.4217(5) 0.0212(15) Uani 0.50 1 d PU . .
C49 C 0.0100(7) 0.1661(15) 0.4543(11) 0.0203(18) Uani 0.50 1 d PU . .
C50 C 0.0502(6) 0.1560(12) 0.5282(10) 0.0190(18) Uani 0.50 1 d PU . .
C51 C 0.0767(3) 0.2405(14) 0.5685(5) 0.0193(16) Uani 0.50 1 d PU . .
C52 C 0.0625(6) 0.3311(12) 0.5381(10) 0.0206(18) Uani 0.50 1 d PU . .
C53 C 0.1112(6) 0.4096(14) 0.5346(12) 0.0212(18) Uani 0.50 1 d PU . .
C54 C 0.1758(6) 0.3897(10) 0.5615(8) 0.0217(17) Uani 0.50 1 d PU . .
C55 C 0.2243(5) 0.4470(10) 0.5199(8) 0.0238(15) Uani 0.50 1 d PU . .
C56 C 0.2906(5) 0.4096(8) 0.5143(6) 0.0260(15) Uani 0.50 1 d PU . .
C57 C 0.3168(6) 0.4421(10) 0.4320(7) 0.0226(15) Uani 0.50 1 d PU . .
C58 C 0.3580(6) 0.3852(10) 0.3877(8) 0.0240(16) Uani 0.50 1 d PU . .
C59 C 0.3765(4) 0.2902(8) 0.4206(6) 0.0263(15) Uani 0.50 1 d PU . .
C60 C 0.3520(3) 0.2500 0.5010(5) 0.0289(12) Uani 1 2 d SU . .
C61 C 0.3063(6) 0.3218(9) 0.5460(7) 0.0271(15) Uani 0.50 1 d PU . .
C62 C 0.2570(3) 0.2500 0.5842(4) 0.0276(12) Uani 1 2 d SU . .
C63 C 0.1912(5) 0.2922(8) 0.5939(6) 0.0221(14) Uani 0.50 1 d PU . .
C64 C 0.1430(4) 0.2205(6) 0.5956(5) 0.0191(14) Uani 0.50 1 d PU . .
C65 C 0.1574(5) 0.1218(10) 0.5719(8) 0.0211(17) Uani 0.50 1 d PU . .
C66 C 0.0975(6) 0.0841(14) 0.5290(12) 0.0211(18) Uani 0.50 1 d PU . .
C67 C 0.1082(6) 0.0213(11) 0.4646(10) 0.0208(18) Uani 0.50 1 d PU . .
C68 C 0.1708(6) -0.0111(8) 0.4337(7) 0.0193(16) Uani 0.50 1 d PU . .
C69 C 0.2275(5) 0.0221(9) 0.4730(9) 0.0216(16) Uani 0.50 1 d PU . .
C70 C 0.2863(6) 0.0289(9) 0.4222(8) 0.0219(15) Uani 0.50 1 d PU . .
C71 C 0.3352(5) 0.0974(10) 0.4409(7) 0.0240(15) Uani 0.50 1 d PU . .
C72 C 0.3299(5) 0.1621(9) 0.5098(7) 0.0279(15) Uani 0.50 1 d PU . .
C73 C 0.2705(5) 0.1629(9) 0.5618(6) 0.0261(14) Uani 0.50 1 d PU . .
C74 C 0.2193(6) 0.0923(9) 0.5460(7) 0.0235(15) Uani 0.50 1 d PU . .
C75 C 0.2832(3) 0.2500 -0.0177(4) 0.0167(10) Uani 1 2 d SU . .
C76 C 0.2502(3) 0.2500 -0.0982(4) 0.0168(11) Uani 1 2 d SU . .
C77 C 0.2824(3) 0.2500 -0.1760(4) 0.0178(11) Uani 1 2 d SU . .
C78 C 0.3502(3) 0.2500 -0.1763(4) 0.0162(11) Uani 1 2 d SU . .
C79 C 0.3844(3) 0.2500 -0.0993(4) 0.0166(11) Uani 1 2 d SU . .
C80 C 0.3510(3) 0.2500 -0.0220(4) 0.0187(11) Uani 1 2 d SU . .
H1 H 0.3749 0.2500 0.0304 0.02(2) Uiso 1 2 d SR . .
H2 H 0.4304 0.2500 -0.0995 0.04(2) Uiso 1 2 d SR . .
H3 H 0.2590 0.2500 -0.2291 0.02(2) Uiso 1 2 d SR . .
Cl1 Cl 0.16643(8) 0.2500 -0.10163(11) 0.0340(5) Uani 1 2 d S . .
Cl2 Cl 0.39137(8) 0.2500 -0.27454(10) 0.0218(3) Uani 1 2 d S . .
C1S C 0.0305(3) 0.1054(5) 0.8465(4) 0.0367(13) Uani 1 1 d U . .
S1 S -0.00126(9) 0.1095(2) 0.93768(12) 0.0724(7) Uani 1 1 d U . .
S2 S 0.06054(8) 0.10026(12) 0.75597(10) 0.0400(4) Uani 1 1 d U . .

loop_
_atom_site_aniso_label
_atom_site_aniso_U_11
_atom_site_aniso_U_22
_atom_site_aniso_U_33
_atom_site_aniso_U_23
_atom_site_aniso_U_13
_atom_site_aniso_U_12
La1 0.00976(17) 0.0235(2) 0.01416(19) 0.000 -0.00180(13) 0.000
C1 0.012(2) 0.025(2) 0.015(2) 0.000 -0.0019(18) 0.000
C2 0.015(3) 0.025(3) 0.015(3) -0.006(3) -0.001(3) 0.001(3)
C3 0.015(3) 0.027(3) 0.014(3) -0.009(3) -0.001(2) -0.005(3)
C4 0.013(3) 0.037(3) 0.015(3) -0.004(3) -0.009(3) -0.002(3)
C5 0.014(3) 0.033(3) 0.016(3) 0.003(3) -0.005(3) 0.001(3)
C6 0.011(3) 0.024(3) 0.015(3) 0.005(2) -0.002(3) 0.001(3)
C7 0.015(3) 0.020(3) 0.015(3) 0.006(2) 0.002(3) -0.001(3)
C8 0.012(3) 0.021(3) 0.014(3) 0.004(3) 0.006(3) -0.004(3)
C9 0.009(2) 0.026(3) 0.012(3) 0.000(2) 0.003(2) -0.002(2)
C10 0.008(2) 0.029(3) 0.015(2) -0.003(2) 0.004(2) 0.002(2)
C11 0.014(3) 0.026(3) 0.017(3) -0.004(3) 0.007(3) 0.008(3)
C12 0.016(3) 0.022(3) 0.016(3) -0.005(3) 0.003(3) 0.005(3)
C13 0.020(3) 0.020(3) 0.018(3) -0.006(3) 0.004(3) 0.002(3)
C14 0.016(3) 0.024(3) 0.016(3) -0.009(3) 0.001(3) -0.004(3)
C15 0.018(3) 0.025(3) 0.019(3) -0.008(3) 0.002(3) -0.009(3)
C16 0.014(3) 0.036(3) 0.022(3) -0.005(3) -0.004(3) -0.007(3)
C17 0.012(3) 0.041(3) 0.019(3) 0.000(3) -0.010(3) -0.004(3)
C18 0.013(3) 0.040(3) 0.021(3) 0.001(3) -0.007(3) 0.007(3)
C19 0.016(3) 0.034(3) 0.019(3) 0.005(3) -0.002(2) 0.010(3)
C20 0.021(3) 0.026(3) 0.021(3) 0.005(3) 0.002(3) 0.010(3)
C21 0.019(3) 0.019(3) 0.019(3) 0.005(3) 0.004(3) 0.004(3)
C22 0.022(3) 0.018(3) 0.023(3) 0.002(3) 0.003(3) -0.002(3)
C23 0.022(3) 0.017(3) 0.024(3) 0.001(3) 0.002(3) 0.006(3)
C24 0.021(3) 0.023(3) 0.022(3) 0.004(3) 0.003(3) 0.012(3)
C25 0.017(3) 0.031(3) 0.026(3) 0.004(3) 0.003(3) 0.015(3)
C26 0.010(3) 0.038(3) 0.025(3) 0.000(3) -0.005(3) 0.010(3)
C27 0.007(2) 0.040(3) 0.028(3) 0.000 -0.001(2) 0.000
C28 0.010(3) 0.040(3) 0.025(3) -0.001(3) -0.002(3) -0.012(3)
C29 0.013(3) 0.032(3) 0.025(3) 0.001(3) 0.002(3) -0.015(3)
C30 0.018(3) 0.022(3) 0.027(3) -0.001(3) 0.005(3) -0.010(3)
C31 0.018(3) 0.019(3) 0.024(3) -0.004(3) 0.002(3) -0.007(3)
C32 0.022(3) 0.014(3) 0.025(3) -0.001(3) 0.001(3) -0.002(3)
C33 0.021(3) 0.016(3) 0.022(3) -0.002(3) 0.001(3) 0.003(3)
C34 0.016(3) 0.022(3) 0.022(3) 0.000(3) -0.001(3) 0.011(3)
C35 0.013(3) 0.027(3) 0.021(3) 0.000(3) 0.002(3) 0.012(3)
C36 0.009(3) 0.039(3) 0.019(3) 0.004(3) 0.002(3) 0.011(3)
C37 0.003(2) 0.043(3) 0.019(3) 0.000(2) -0.001(2) 0.004(2)
C38 0.002(2) 0.036(3) 0.019(3) -0.003(2) 0.004(2) -0.002(2)
C39 0.009(3) 0.033(3) 0.021(3) -0.003(3) 0.004(2) -0.009(3)
C40 0.015(3) 0.022(3) 0.020(3) -0.001(3) 0.004(3) -0.010(3)
C41 0.020(3) 0.016(3) 0.022(3) -0.001(3) 0.002(3) -0.010(3)
C42 0.020(3) 0.022(3) 0.021(3) -0.007(3) 0.000(3) -0.012(3)
C43 0.023(3) 0.021(3) 0.021(3) -0.007(3) 0.002(3) -0.006(3)
C44 0.022(3) 0.018(3) 0.024(3) -0.004(3) 0.003(3) 0.001(3)
C45 0.020(3) 0.026(3) 0.025(3) -0.007(3) 0.006(3) 0.003(3)
C46 0.017(3) 0.029(3) 0.027(3) -0.003(3) 0.006(3) 0.008(3)
C47 0.013(3) 0.029(3) 0.022(3) -0.005(3) 0.008(3) 0.003(3)
C48 0.006(2) 0.033(4) 0.024(3) -0.001(3) 0.004(2) 0.000(3)
C49 0.008(3) 0.031(3) 0.021(3) 0.001(3) 0.004(3) -0.008(3)
C50 0.012(3) 0.027(3) 0.018(3) 0.001(3) 0.006(3) -0.005(3)
C51 0.015(2) 0.028(4) 0.015(2) -0.001(3) 0.007(2) 0.000(3)
C52 0.016(3) 0.029(3) 0.017(3) -0.005(3) 0.006(3) 0.001(3)
C53 0.019(4) 0.027(3) 0.018(3) -0.007(3) 0.006(3) -0.001(3)
C54 0.022(3) 0.029(3) 0.015(3) -0.009(3) 0.004(3) -0.004(3)
C55 0.025(3) 0.030(3) 0.017(3) -0.010(3) 0.003(3) -0.008(3)
C56 0.021(3) 0.039(3) 0.018(3) -0.010(3) -0.001(3) -0.011(3)
C57 0.016(3) 0.032(3) 0.019(3) -0.007(3) 0.000(3) -0.012(3)
C58 0.012(3) 0.039(3) 0.021(3) -0.007(3) 0.000(3) -0.012(3)
C59 0.009(3) 0.051(3) 0.019(3) -0.004(3) -0.001(2) -0.004(2)
C60 0.012(2) 0.059(3) 0.016(2) 0.000 -0.005(2) 0.000
C61 0.016(3) 0.051(3) 0.014(3) -0.006(3) -0.003(3) -0.006(3)
C62 0.020(2) 0.051(3) 0.012(2) 0.000 -0.004(2) 0.000
C63 0.018(3) 0.038(3) 0.010(3) -0.005(2) 0.000(2) -0.002(3)
C64 0.016(3) 0.029(3) 0.011(3) 0.002(2) 0.003(2) 0.001(2)
C65 0.018(3) 0.031(3) 0.014(3) 0.010(3) 0.004(3) 0.001(3)
C66 0.017(3) 0.028(3) 0.019(3) 0.007(3) 0.003(3) -0.005(3)
C67 0.018(3) 0.022(3) 0.023(3) 0.006(3) 0.000(3) -0.007(3)
C68 0.020(3) 0.016(3) 0.022(3) 0.005(3) -0.002(3) -0.001(3)
C69 0.022(3) 0.025(3) 0.018(3) 0.009(3) -0.002(3) 0.006(3)
C70 0.017(3) 0.027(3) 0.021(3) 0.005(3) -0.001(3) 0.011(3)
C71 0.012(3) 0.041(3) 0.019(3) 0.005(3) -0.001(3) 0.011(3)
C72 0.016(3) 0.052(3) 0.016(3) 0.006(3) -0.004(3) 0.008(3)
C73 0.020(3) 0.046(3) 0.012(3) 0.009(3) -0.004(3) 0.005(3)
C74 0.024(3) 0.032(3) 0.014(3) 0.012(3) 0.001(3) 0.004(3)
C75 0.012(2) 0.022(2) 0.016(2) 0.000 0.0007(19) 0.000
C76 0.013(2) 0.019(3) 0.019(3) 0.000 -0.002(2) 0.000
C77 0.018(2) 0.019(3) 0.016(2) 0.000 -0.004(2) 0.000
C78 0.018(2) 0.015(2) 0.015(2) 0.000 0.001(2) 0.000
C79 0.013(2) 0.019(3) 0.018(3) 0.000 -0.002(2) 0.000
C80 0.012(2) 0.024(3) 0.020(3) 0.000 -0.003(2) 0.000
Cl1 0.0089(7) 0.0744(14) 0.0188(8) 0.000 -0.0033(6) 0.000
Cl2 0.0188(7) 0.0338(9) 0.0128(7) 0.000 0.0023(6) 0.000
C1S 0.021(2) 0.042(3) 0.048(3) 0.000(3) -0.010(2) -0.003(2)
S1 0.0437(10) 0.135(2) 0.0388(10) -0.0188(12) -0.0002(8) 0.0012(12)
S2 0.0350(7) 0.0435(9) 0.0415(9) 0.0036(7) 0.0027(6) -0.0066(6)

loop_
_geom_bond_atom_site_label_1
_geom_bond_atom_site_label_2
_geom_bond_distance
_geom_bond_site_symmetry_2
_geom_bond_publ_flag
La1 C4 2.485(11) 8_565 ?
La1 C4 2.485(11) . ?
La1 C5 2.493(11) . ?
La1 C5 2.493(11) 8_565 ?
La1 C3 2.540(9) . ?
La1 C3 2.540(9) 8_565 ?
La1 C17 2.633(11) 8_565 ?
La1 C17 2.633(11) . ?
La1 C2 2.638(9) . ?
La1 C2 2.638(9) 8_565 ?
La1 C6 2.670(9) 8_565 ?
La1 C6 2.670(9) . ?
C1 C2 1.454(11) . ?
C1 C2 1.454(11) 8_565 ?
C1 C75 1.532(9) . ?
C1 C9 1.584(10) 8_565 ?
C1 C9 1.584(10) . ?
C1 C6 1.624(11) 8_565 ?
C1 C6 1.624(11) . ?
C2 C6 0.663(10) 8_565 ?
C2 C7 1.056(14) 8_565 ?
C2 C3 1.417(13) . ?
C2 C12 1.441(15) . ?
C2 C8 1.715(15) 8_565 ?
C2 C9 1.812(13) 8_565 ?
C3 C6 0.997(13) 8_565 ?
C3 C5 1.018(15) 8_565 ?
C3 C4 1.455(14) . ?
C3 C14 1.461(14) . ?
C3 C7 1.480(13) 8_565 ?
C3 C19 1.574(12) 8_565 ?
C4 C5 0.516(12) 8_565 ?
C4 C4 1.13(2) 8_565 ?
C4 C19 1.310(16) 8_565 ?
C4 C5 1.442(14) . ?
C4 C17 1.470(16) . ?
C4 C17 1.857(16) 8_565 ?
C5 C4 0.516(12) 8_565 ?
C5 C3 1.018(15) 8_565 ?
C5 C6 1.439(14) . ?
C5 C19 1.443(15) . ?
C5 C5 1.60(3) 8_565 ?
C6 C2 0.663(10) 8_565 ?
C6 C3 0.996(13) 8_565 ?
C6 C7 1.399(14) . ?
C7 C12 0.937(13) 8_565 ?
C7 C2 1.056(14) 8_565 ?
C7 C13 1.343(14) 8_565 ?
C7 C21 1.397(13) . ?
C7 C8 1.455(13) . ?
C7 C3 1.479(13) 8_565 ?
C7 C14 1.618(14) 8_565 ?
C8 C12 0.548(11) 8_565 ?
C8 C11 0.948(14) 8_565 ?
C8 C9 1.419(14) . ?
C8 C40 1.422(15) . ?
C8 C2 1.715(15) 8_565 ?
C9 C9 1.106(19) 8_565 ?
C9 C10 1.179(12) 8_565 ?
C9 C10 1.416(12) . ?
C9 C11 1.555(13) 8_565 ?
C9 C12 1.760(15) 8_565 ?
C9 C2 1.812(13) 8_565 ?
C10 C10 0.556(17) 8_565 ?
C10 C9 1.179(12) 8_565 ?
C10 C38 1.274(11) 8_565 ?
C10 C38 1.421(11) . ?
C10 C11 1.461(13) . ?
C11 C8 0.948(14) 8_565 ?
C11 C40 0.987(13) 8_565 ?
C11 C35 1.404(14) . ?
C11 C12 1.441(14) . ?
C11 C39 1.486(14) 8_565 ?
C11 C9 1.555(13) 8_565 ?
C12 C8 0.548(11) 8_565 ?
C12 C7 0.937(13) 8_565 ?
C12 C13 1.440(15) . ?
C12 C40 1.673(15) 8_565 ?
C12 C9 1.760(15) 8_565 ?
C13 C21 0.758(12) 8_565 ?
C13 C22 1.109(14) 8_565 ?
C13 C7 1.343(14) 8_565 ?
C13 C33 1.387(15) . ?
C13 C14 1.397(14) . ?
C13 C41 1.829(16) 8_565 ?
C14 C21 0.735(12) 8_565 ?
C14 C20 0.829(13) 8_565 ?
C14 C15 1.447(14) . ?
C14 C7 1.618(14) 8_565 ?
C14 C19 1.730(16) 8_565 ?
C15 C24 0.744(13) 8_565 ?
C15 C20 0.745(12) 8_565 ?
C15 C31 1.402(16) . ?
C15 C16 1.465(15) . ?
C15 C19 1.744(17) 8_565 ?
C15 C25 1.758(16) 8_565 ?
C16 C18 1.023(15) 8_565 ?
C16 C26 1.092(16) 8_565 ?
C16 C28 1.414(15) . ?
C16 C17 1.464(15) . ?
C16 C19 1.509(13) 8_565 ?
C16 C25 1.557(14) 8_565 ?
C16 C20 1.829(16) 8_565 ?
C16 C24 1.839(18) 8_565 ?
C17 C18 0.516(13) 8_565 ?
C17 C17 1.13(3) 8_565 ?
C17 C19 1.253(16) 8_565 ?
C17 C18 1.445(15) . ?
C17 C4 1.857(16) 8_565 ?
C18 C17 0.516(13) 8_565 ?
C18 C16 1.023(15) 8_565 ?
C18 C19 1.373(16) . ?
C18 C26 1.444(16) . ?
C18 C18 1.60(3) 8_565 ?
C19 C17 1.254(16) 8_565 ?
C19 C4 1.310(16) 8_565 ?
C19 C20 1.417(15) . ?
C19 C16 1.509(13) 8_565 ?
C19 C3 1.574(12) 8_565 ?
C19 C14 1.730(16) 8_565 ?
C19 C15 1.744(17) 8_565 ?
C20 C15 0.745(12) 8_565 ?
C20 C14 0.829(13) 8_565 ?
C20 C24 1.416(16) . ?
C20 C21 1.425(15) . ?
C20 C16 1.829(16) 8_565 ?
C21 C14 0.735(12) 8_565 ?
C21 C13 0.758(12) 8_565 ?
C21 C22 1.395(16) . ?
C22 C33 0.640(12) 8_565 ?
C22 C13 1.109(14) 8_565 ?
C22 C32 1.390(15) 8_565 ?
C22 C41 1.442(15) . ?
C22 C23 1.444(15) . ?
C23 C32 0.627(12) 8_565 ?
C23 C31 0.859(14) 8_565 ?
C23 C44 1.422(15) . ?
C23 C24 1.424(17) . ?
C23 C33 1.725(17) 8_565 ?
C24 C31 0.714(13) 8_565 ?
C24 C15 0.744(13) 8_565 ?
C24 C25 1.425(15) . ?
C24 C30 1.827(17) 8_565 ?
C24 C16 1.839(18) 8_565 ?
C25 C29 1.130(14) 8_565 ?
C25 C28 1.190(17) 8_565 ?
C25 C30 1.402(15) 8_565 ?
C25 C46 1.423(15) . ?
C25 C26 1.468(17) . ?
C25 C16 1.557(14) 8_565 ?
C25 C31 1.668(16) 8_565 ?
C25 C15 1.758(16) 8_565 ?
C26 C28 0.511(13) 8_565 ?
C26 C16 1.092(16) 8_565 ?
C26 C27 1.431(14) . ?
C27 C28 1.421(14) . ?
C27 C28 1.421(14) 8_565 ?
C27 C26 1.431(14) 8_565 ?
C27 C48 1.448(10) 8_565 ?
C27 C48 1.448(10) . ?
C28 C26 0.511(13) 8_565 ?
C28 C25 1.190(17) 8_565 ?
C28 C29 1.452(17) . ?
C29 C46 0.712(12) 8_565 ?
C29 C25 1.130(14) 8_565 ?
C29 C30 1.378(16) . ?
C29 C49 1.43(2) . ?
C29 C47 1.48(2) 8_565 ?
C30 C46 0.907(14) 8_565 ?
C30 C45 1.193(18) 8_565 ?
C30 C25 1.402(15) 8_565 ?
C30 C31 1.452(14) . ?
C30 C67 1.478(16) . ?
C30 C44 1.827(16) 8_565 ?
C30 C24 1.827(17) 8_565 ?
C31 C24 0.714(13) 8_565 ?
C31 C23 0.859(14) 8_565 ?
C31 C32 1.444(15) . ?
C31 C25 1.668(16) 8_565 ?
C31 C44 1.815(17) 8_565 ?
C32 C23 0.627(12) 8_565 ?
C32 C44 1.129(15) 8_565 ?
C32 C22 1.390(15) 8_565 ?
C32 C33 1.432(15) . ?
C32 C68 1.434(15) . ?
C32 C43 1.859(17) 8_565 ?
C33 C22 0.640(12) 8_565 ?
C33 C41 0.833(13) 8_565 ?
C33 C34 1.456(15) . ?
C33 C23 1.725(17) 8_565 ?
C33 C42 1.852(17) 8_565 ?
C34 C41 0.688(12) 8_565 ?
C34 C42 0.937(14) 8_565 ?
C34 C70 1.407(16) . ?
C34 C35 1.447(15) . ?
C34 C40 1.556(15) 8_565 ?
C34 C57 1.795(17) 8_565 ?
C35 C39 0.765(13) 8_565 ?
C35 C40 0.796(12) 8_565 ?
C35 C36 1.457(17) . ?
C35 C58 1.706(17) 8_565 ?
C35 C41 1.740(17) 8_565 ?
C36 C58 0.506(13) 8_565 ?
C36 C39 1.033(15) 8_565 ?
C36 C37 1.361(16) . ?
C36 C71 1.459(15) . ?
C36 C59 1.481(16) 8_565 ?
C36 C57 1.778(17) 8_565 ?
C37 C37 0.708(19) 8_565 ?
C37 C59 1.120(12) 8_565 ?
C37 C38 1.251(12) 8_565 ?
C37 C59 1.428(13) . ?
C37 C38 1.439(12) . ?
C37 C58 1.692(16) 8_565 ?
C37 C39 1.744(15) 8_565 ?
C38 C38 0.713(17) 8_565 ?
C38 C37 1.251(12) 8_565 ?
C38 C10 1.274(11) 8_565 ?
C38 C39 1.452(14) . ?
C39 C35 0.765(13) 8_565 ?
C39 C36 1.034(15) 8_565 ?
C39 C40 1.377(15) . ?
C39 C58 1.463(15) . ?
C39 C11 1.486(14) 8_565 ?
C39 C37 1.744(15) 8_565 ?
C40 C35 0.796(12) 8_565 ?
C40 C11 0.987(13) 8_565 ?
C40 C41 1.505(14) . ?
C40 C34 1.556(15) 8_565 ?
C40 C12 1.673(15) 8_565 ?
C41 C34 0.688(12) 8_565 ?
C41 C33 0.833(13) 8_565 ?
C41 C42 1.387(15) . ?
C41 C35 1.740(17) 8_565 ?
C41 C13 1.829(16) 8_565 ?
C42 C70 0.728(13) 8_565 ?
C42 C34 0.937(14) 8_565 ?
C42 C57 1.415(17) . ?
C42 C43 1.494(15) . ?
C42 C69 1.575(16) 8_565 ?
C42 C33 1.851(17) 8_565 ?
C43 C69 0.647(13) 8_565 ?
C43 C68 0.837(14) 8_565 ?
C43 C44 1.379(16) . ?
C43 C55 1.403(17) . ?
C43 C70 1.665(18) 8_565 ?
C43 C32 1.859(17) 8_565 ?
C44 C68 0.585(12) 8_565 ?
C44 C32 1.130(15) 8_565 ?
C44 C67 1.26(2) 8_565 ?
C44 C45 1.426(17) . ?
C44 C31 1.815(17) 8_565 ?
C44 C30 1.827(16) 8_565 ?
C45 C67 0.360(19) 8_565 ?
C45 C30 1.193(18) 8_565 ?
C45 C66 1.35(2) 8_565 ?
C45 C46 1.393(18) . ?
C45 C53 1.50(3) . ?
C45 C68 1.709(19) 8_565 ?
C46 C29 0.712(12) 8_565 ?
C46 C30 0.907(14) 8_565 ?
C46 C47 1.45(2) . ?
C46 C49 1.55(2) 8_565 ?
C46 C67 1.752(17) 8_565 ?
C47 C49 0.29(2) 8_565 ?
C47 C50 1.15(2) 8_565 ?
C47 C48 1.40(2) . ?
C47 C52 1.429(19) . ?
C47 C29 1.48(2) 8_565 ?
C47 C48 1.64(2) 8_565 ?
C48 C48 0.29(3) 8_565 ?
C48 C49 1.16(2) 8_565 ?
C48 C49 1.43(2) . ?
C48 C47 1.64(2) 8_565 ?
C49 C47 0.29(2) 8_565 ?
C49 C48 1.16(2) 8_565 ?
C49 C50 1.413(18) . ?
C49 C46 1.55(2) 8_565 ?
C49 C52 1.68(2) 8_565 ?
C50 C52 0.344(19) 8_565 ?
C50 C47 1.15(2) 8_565 ?
C50 C66 1.39(2) . ?
C50 C51 1.427(19) . ?
C50 C53 1.55(2) 8_565 ?
C50 C51 1.65(2) 8_565 ?
C51 C51 0.26(4) 8_565 ?
C51 C52 1.13(2) 8_565 ?
C51 C52 1.36(2) . ?
C51 C64 1.453(11) . ?
C51 C64 1.525(12) 8_565 ?
C51 C50 1.65(2) 8_565 ?
C52 C50 0.344(19) 8_565 ?
C52 C51 1.13(2) 8_565 ?
C52 C66 1.38(3) 8_565 ?
C52 C53 1.48(2) . ?
C52 C49 1.68(2) 8_565 ?
C53 C66 0.31(2) 8_565 ?
C53 C65 1.19(2) 8_565 ?
C53 C54 1.419(17) . ?
C53 C67 1.44(2) 8_565 ?
C53 C50 1.55(2) 8_565 ?
C54 C65 0.440(14) 8_565 ?
C54 C74 0.959(15) 8_565 ?
C54 C55 1.425(16) . ?
C54 C63 1.468(17) . ?
C54 C66 1.726(19) 8_565 ?
C54 C64 1.742(16) 8_565 ?
C55 C74 0.682(13) 8_565 ?
C55 C69 0.839(14) 8_565 ?
C55 C56 1.462(15) . ?
C55 C65 1.853(17) 8_565 ?
C56 C72 1.279(16) 8_565 ?
C56 C73 1.304(15) 8_565 ?
C56 C61 1.344(17) . ?
C56 C57 1.446(15) . ?
C56 C71 1.458(14) 8_565 ?
C56 C74 1.548(15) 8_565 ?
C56 C70 1.652(17) 8_565 ?
C56 C69 1.725(17) 8_565 ?
C57 C71 0.677(14) 8_565 ?
C57 C70 0.759(14) 8_565 ?
C57 C58 1.341(18) . ?
C57 C36 1.779(17) 8_565 ?
C57 C34 1.795(17) 8_565 ?
C58 C36 0.506(13) 8_565 ?
C58 C71 0.972(15) 8_565 ?
C58 C59 1.453(17) . ?
C58 C37 1.692(16) 8_565 ?
C58 C35 1.706(17) 8_565 ?
C59 C59 1.11(2) 8_565 ?
C59 C37 1.120(12) 8_565 ?
C59 C60 1.445(11) . ?
C59 C36 1.481(16) 8_565 ?
C59 C71 1.795(18) 8_565 ?
C59 C72 1.798(15) 8_565 ?
C60 C72 1.301(12) . ?
C60 C72 1.301(12) 8_565 ?
C60 C59 1.445(11) 8_565 ?
C60 C61 1.531(13) 8_565 ?
C60 C61 1.531(13) . ?
C61 C72 0.771(12) 8_565 ?
C61 C73 0.804(13) 8_565 ?
C61 C62 1.534(13) . ?
C62 C73 1.279(12) . ?
C62 C73 1.279(12) 8_565 ?
C62 C63 1.482(11) 8_565 ?
C62 C63 1.482(11) . ?
C62 C61 1.534(13) 8_565 ?
C63 C64 1.008(13) 8_565 ?
C63 C63 1.16(2) 8_565 ?
C63 C64 1.401(13) . ?
C63 C65 1.415(17) 8_565 ?
C63 C73 1.815(14) 8_565 ?
C63 C74 1.846(17) 8_565 ?
C64 C64 0.813(17) 8_565 ?
C64 C63 1.009(13) 8_565 ?
C64 C65 1.439(16) . ?
C64 C51 1.525(12) 8_565 ?
C64 C54 1.742(15) 8_565 ?
C65 C54 0.440(14) 8_565 ?
C65 C53 1.19(2) 8_565 ?
C65 C74 1.395(14) . ?
C65 C63 1.415(17) 8_565 ?
C65 C66 1.492(17) . ?
C65 C55 1.853(17) 8_565 ?
C66 C53 0.31(2) 8_565 ?
C66 C67 1.33(3) . ?
C66 C45 1.35(2) 8_565 ?
C66 C52 1.38(3) 8_565 ?
C66 C54 1.726(19) 8_565 ?
C67 C45 0.360(19) 8_565 ?
C67 C44 1.26(2) 8_565 ?
C67 C53 1.44(2) 8_565 ?
C67 C68 1.446(17) . ?
C67 C46 1.752(17) 8_565 ?
C68 C44 0.584(12) 8_565 ?
C68 C43 0.837(14) 8_565 ?
C68 C69 1.391(15) . ?
C68 C45 1.709(19) 8_565 ?
C69 C43 0.647(13) 8_565 ?
C69 C55 0.839(14) 8_565 ?
C69 C70 1.443(15) . ?
C69 C74 1.490(16) . ?
C69 C42 1.575(16) 8_565 ?
C69 C56 1.725(17) 8_565 ?
C70 C42 0.728(13) 8_565 ?
C70 C57 0.759(14) 8_565 ?
C70 C71 1.409(17) . ?
C70 C56 1.652(17) 8_565 ?
C70 C43 1.664(18) 8_565 ?
C71 C57 0.677(14) 8_565 ?
C71 C58 0.972(15) 8_565 ?
C71 C72 1.389(17) . ?
C71 C56 1.458(14) 8_565 ?
C71 C59 1.795(18) 8_565 ?
C72 C61 0.771(12) 8_565 ?
C72 C56 1.279(16) 8_565 ?
C72 C73 1.461(14) . ?
C72 C59 1.798(15) 8_565 ?
C73 C61 0.804(13) 8_565 ?
C73 C56 1.304(15) 8_565 ?
C73 C74 1.456(16) . ?
C73 C63 1.815(14) 8_565 ?
C74 C55 0.681(13) 8_565 ?
C74 C54 0.959(15) 8_565 ?
C74 C56 1.548(15) 8_565 ?
C74 C63 1.846(17) 8_565 ?
C75 C80 1.397(8) . ?
C75 C76 1.411(9) . ?
C76 C77 1.366(9) . ?
C76 Cl1 1.726(6) . ?
C77 C78 1.398(9) . ?
C77 H3 0.9471 . ?
C78 C79 1.377(9) . ?
C78 Cl2 1.730(6) . ?
C79 C80 1.373(9) . ?
C79 H2 0.9470 . ?
C80 H1 0.9435 . ?
C1S S2 1.524(6) . ?
C1S S1 1.547(7) . ?
